data_2240436
loop_
_publ_author_name
'Devika, Neelakandan'
'Raja, Nandhagopal'
'Ananthalakshmi, Subbiah'
'Therrien, Bruno'

_publ_section_title
;
 Crystal structure of
 chlorido(2-{[2-(4-chlorophenyl)hydrazin-1-ylidene-\k<i>N</i>^1^](phenyl)methyl}pyridine-\k<i>N</i>)(\h^5^-pentamethylcyclopentadienyl)iridium(III)
 tetraphenylborate
;
_journal_coeditor_code RZ5149
_journal_issue 3
_journal_name_full 'Acta Crystallographica Section E'
_journal_page_first m65
_journal_page_last m66
_journal_paper_doi 10.1107/S2056989015003023
_journal_volume 71
_journal_year 2015
_chemical_formula_iupac '[Ir (C10 H15) Cl (C18 H14 Cl N3)] (C24 H20 B)'
_chemical_formula_moiety 'C28 H29 Cl2 Ir N3 +, C24 H20 B -'
_chemical_formula_sum 'C52 H49 B Cl2 Ir N3'
_chemical_formula_weight 989.85
_chemical_name_systematic
;
Chlorido(2-{[2-(4-chlorophenyl)hydrazin-1-ylidene-\k<i>N</i>^1^](phenyl)methyl}
pyridine-\k<i>N</i>)(\h^5^-pentamethylcyclopentadienyl)iridium(III)
tetraphenylborate
;
_space_group_IT_number 2
_symmetry_cell_setting triclinic
_symmetry_space_group_name_Hall '-P 1'
_symmetry_space_group_name_H-M 'P -1'
_atom_sites_solution_hydrogens geom
_atom_sites_solution_primary direct
_atom_sites_solution_secondary difmap
_audit_creation_method SHELXL-97
_cell_angle_alpha 98.228(4)
_cell_angle_beta 95.860(4)
_cell_angle_gamma 97.183(4)
_cell_formula_units_Z 2
_cell_length_a 8.9597(4)
_cell_length_b 12.5586(6)
_cell_length_c 20.0796(9)
_cell_measurement_reflns_used 8000
_cell_measurement_temperature 173(2)
_cell_measurement_theta_max 28.85
_cell_measurement_theta_min 1.90
_cell_volume 2201.95(18)
_computing_cell_refinement
;
IPDS CELL (Stoe & Cie, 2000)
;
_computing_data_collection
;
IPDS EXPOSE (Stoe & Cie, 2000)
;
_computing_data_reduction
;
IPDS INTEGRATE (Stoe & Cie, 2000)
;
_computing_molecular_graphics
;
ORTEP-32 for Windows (Farrugia, 2012)
;
_computing_publication_material
;
SHELXL97 (Sheldrick, 2008)
;
_computing_structure_refinement
;
SHELXL97 (Sheldrick, 2008)
;
_computing_structure_solution
;
SHELXS97 (Sheldrick, 2008)
;
_diffrn_ambient_temperature 173(2)
_diffrn_measured_fraction_theta_full 0.998
_diffrn_measured_fraction_theta_max 0.998
_diffrn_measurement_device_type 'Stoe IPDS'
_diffrn_measurement_method 'phi oscillation'
_diffrn_radiation_monochromator graphite
_diffrn_radiation_source 'fine-focus sealed tube'
_diffrn_radiation_type MoK\a
_diffrn_radiation_wavelength 0.71073
_diffrn_reflns_av_R_equivalents 0.0670
_diffrn_reflns_av_sigmaI/netI 0.0495
_diffrn_reflns_limit_h_max 11
_diffrn_reflns_limit_h_min -12
_diffrn_reflns_limit_k_max 17
_diffrn_reflns_limit_k_min -17
_diffrn_reflns_limit_l_max 27
_diffrn_reflns_limit_l_min -27
_diffrn_reflns_number 43057
_diffrn_reflns_theta_full 29.19
_diffrn_reflns_theta_max 29.19
_diffrn_reflns_theta_min 1.66
_diffrn_standards_decay_% 0
_diffrn_standards_interval_time 0
_diffrn_standards_number 0
_exptl_absorpt_coefficient_mu 3.193
_exptl_absorpt_correction_T_max 0.715
_exptl_absorpt_correction_T_min 0.261
_exptl_absorpt_correction_type empirical
_exptl_absorpt_process_details
;
(<i>DIFABS</i>; Walker & Stuart, 1983)
;
_exptl_crystal_colour red
_exptl_crystal_density_diffrn 1.493
_exptl_crystal_density_method 'not measured'
_exptl_crystal_description block
_exptl_crystal_F_000 996
_exptl_crystal_size_max 0.23
_exptl_crystal_size_mid 0.19
_exptl_crystal_size_min 0.18
_refine_diff_density_max 1.584
_refine_diff_density_min -1.543
_refine_ls_extinction_method none
_refine_ls_goodness_of_fit_ref 0.950
_refine_ls_hydrogen_treatment mixed
_refine_ls_matrix_type full
_refine_ls_number_parameters 541
_refine_ls_number_reflns 11895
_refine_ls_number_restraints 0
_refine_ls_restrained_S_all 0.950
_refine_ls_R_factor_all 0.0319
_refine_ls_R_factor_gt 0.0258
_refine_ls_shift/su_max 0.002
_refine_ls_shift/su_mean 0.000
_refine_ls_structure_factor_coef Fsqd
_refine_ls_weighting_details 'calc w=1/[\s^2^(Fo^2^)+(0.0305P)^2^] where P=(Fo^2^+2Fc^2^)/3'
_refine_ls_weighting_scheme calc
_refine_ls_wR_factor_gt 0.0572
_refine_ls_wR_factor_ref 0.0583
_reflns_number_gt 10423
_reflns_number_total 11895
_reflns_threshold_expression I>2sigma(I)
_cod_data_source_file rz5149sup1.cf
_cod_data_source_block I
_cod_original_cell_volume 2201.95(17)
_cod_database_code 2240436
_cod_database_fobs_code 2240436

loop_
_symmetry_equiv_pos_as_xyz
'x, y, z'
'-x, -y, -z'

loop_
_atom_site_type_symbol
_atom_site_label
_atom_site_fract_x
_atom_site_fract_y
_atom_site_fract_z
_atom_site_U_iso_or_equiv
_atom_site_adp_type
_atom_site_calc_flag
_atom_site_refinement_flags
_atom_site_occupancy
_atom_site_symmetry_multiplicity
C C29 0.3816(3) 0.68256(18) 0.26342(12) 0.0194(5) Uani d . 1 1
C C30 0.2854(3) 0.6179(2) 0.20884(13) 0.0246(5) Uani d . 1 1
H H30 0.1834 0.6003 0.2136 0.029 Uiso calc R 1 1
C C31 0.3370(4) 0.5790(2) 0.14788(14) 0.0307(6) Uani d . 1 1
H H31 0.2698 0.5359 0.1132 0.037 Uiso calc R 1 1
C C32 0.4876(4) 0.6044(2) 0.13898(14) 0.0322(6) Uani d . 1 1
H H32 0.5220 0.5792 0.0983 0.039 Uiso calc R 1 1
C C33 0.5866(3) 0.6679(2) 0.19136(15) 0.0291(6) Uani d . 1 1
H H33 0.6882 0.6854 0.1860 0.035 Uiso calc R 1 1
C C34 0.5338(3) 0.7053(2) 0.25201(14) 0.0231(5) Uani d . 1 1
H H34 0.6024 0.7474 0.2866 0.028 Uiso calc R 1 1
C C41 0.4432(3) 0.75292(19) 0.39947(13) 0.0193(4) Uani d . 1 1
C C46 0.5465(3) 0.6782(2) 0.40772(14) 0.0246(5) Uani d . 1 1
H H46 0.5484 0.6222 0.3723 0.030 Uiso calc R 1 1
C C45 0.6455(3) 0.6851(2) 0.46676(15) 0.0301(6) Uani d . 1 1
H H45 0.7123 0.6345 0.4700 0.036 Uiso calc R 1 1
C C44 0.6449(3) 0.7672(2) 0.52088(14) 0.0288(6) Uani d . 1 1
H H44 0.7106 0.7720 0.5605 0.035 Uiso calc R 1 1
C C43 0.5444(3) 0.8422(2) 0.51493(14) 0.0273(5) Uani d . 1 1
H H43 0.5420 0.8974 0.5509 0.033 Uiso calc R 1 1
C C42 0.4476(3) 0.8346(2) 0.45520(13) 0.0221(5) Uani d . 1 1
H H42 0.3826 0.8864 0.4521 0.027 Uiso calc R 1 1
C C47 0.1657(3) 0.6579(2) 0.34644(13) 0.0222(5) Uani d . 1 1
C C52 0.1789(4) 0.5770(3) 0.38702(19) 0.0391(7) Uani d . 1 1
H H52 0.2746 0.5698 0.4070 0.047 Uiso calc R 1 1
C C51 0.0544(4) 0.5066(3) 0.3987(2) 0.0519(10) Uani d . 1 1
H H51 0.0688 0.4537 0.4259 0.062 Uiso calc R 1 1
C C50 -0.0903(4) 0.5147(3) 0.3703(2) 0.0420(8) Uani d . 1 1
H H50 -0.1735 0.4681 0.3782 0.050 Uiso calc R 1 1
C C49 -0.1084(3) 0.5934(2) 0.32995(17) 0.0337(6) Uani d . 1 1
H H49 -0.2047 0.6004 0.3105 0.040 Uiso calc R 1 1
C C48 0.0174(3) 0.6627(2) 0.31811(15) 0.0278(5) Uani d . 1 1
H H48 0.0021 0.7144 0.2902 0.033 Uiso calc R 1 1
C C35 0.2753(3) 0.85771(19) 0.31755(13) 0.0193(4) Uani d . 1 1
C C40 0.3444(3) 0.9160(2) 0.27141(14) 0.0230(5) Uani d . 1 1
H H40 0.4086 0.8824 0.2443 0.028 Uiso calc R 1 1
C C39 0.3212(3) 1.0221(2) 0.26434(14) 0.0267(5) Uani d . 1 1
H H39 0.3694 1.0576 0.2331 0.032 Uiso calc R 1 1
C C38 0.2256(3) 1.0743(2) 0.30421(14) 0.0259(5) Uani d . 1 1
H H38 0.2120 1.1457 0.3010 0.031 Uiso calc R 1 1
C C37 0.1509(3) 1.0188(2) 0.34875(14) 0.0248(5) Uani d . 1 1
H H37 0.0847 1.0522 0.3748 0.030 Uiso calc R 1 1
C C36 0.1749(3) 0.9126(2) 0.35462(13) 0.0216(5) Uani d . 1 1
H H36 0.1222 0.8765 0.3843 0.026 Uiso calc R 1 1
C C16 0.8371(3) -0.2312(2) 0.07097(14) 0.0259(5) Uani d . 1 1
C C15 0.7281(3) -0.1629(2) 0.06614(14) 0.0269(5) Uani d . 1 1
H H15 0.6522 -0.1765 0.0296 0.032 Uiso calc R 1 1
C C14 0.7332(3) -0.0734(2) 0.11670(14) 0.0238(5) Uani d . 1 1
H H14 0.6582 -0.0286 0.1150 0.029 Uiso calc R 1 1
C C13 0.8507(3) -0.05156(18) 0.16955(12) 0.0187(4) Uani d . 1 1
C C18 0.9592(3) -0.1224(2) 0.17430(14) 0.0227(5) Uani d . 1 1
H H18 1.0359 -0.1090 0.2106 0.027 Uiso calc R 1 1
C C17 0.9515(3) -0.2127(2) 0.12477(14) 0.0262(5) Uani d . 1 1
H H17 1.0226 -0.2604 0.1277 0.031 Uiso calc R 1 1
C C7 0.7727(3) 0.10914(19) 0.34383(12) 0.0196(5) Uani d . 1 1
C C12 0.7334(3) -0.0017(2) 0.34617(14) 0.0238(5) Uani d . 1 1
H H12 0.6857 -0.0485 0.3077 0.029 Uiso calc R 1 1
C C11 0.7662(3) -0.0412(2) 0.40643(15) 0.0271(6) Uani d . 1 1
H H11 0.7405 -0.1147 0.4084 0.032 Uiso calc R 1 1
C C10 0.8370(3) 0.0288(2) 0.46348(14) 0.0294(6) Uani d . 1 1
H H10 0.8573 0.0020 0.5038 0.035 Uiso calc R 1 1
C C9 0.8781(3) 0.1384(2) 0.46135(14) 0.0290(6) Uani d . 1 1
H H9 0.9269 0.1846 0.4999 0.035 Uiso calc R 1 1
C C8 0.8460(3) 0.1788(2) 0.40143(13) 0.0244(5) Uani d . 1 1
H H8 0.8734 0.2522 0.3997 0.029 Uiso calc R 1 1
C C5 0.6489(3) 0.24523(18) 0.28198(12) 0.0179(4) Uani d . 1 1
C C4 0.5715(3) 0.2802(2) 0.33544(13) 0.0230(5) Uani d . 1 1
H H4 0.5746 0.2467 0.3739 0.028 Uiso calc R 1 1
C C3 0.4887(3) 0.3664(2) 0.33071(14) 0.0259(5) Uani d . 1 1
H H3 0.4375 0.3923 0.3663 0.031 Uiso calc R 1 1
C C2 0.4841(3) 0.4128(2) 0.27214(15) 0.0262(5) Uani d . 1 1
H H2 0.4300 0.4705 0.2679 0.031 Uiso calc R 1 1
C C1 0.5610(3) 0.3723(2) 0.22002(14) 0.0242(5) Uani d . 1 1
H H1 0.5550 0.4026 0.1804 0.029 Uiso calc R 1 1
C C6 0.7347(3) 0.15343(18) 0.28092(12) 0.0176(4) Uani d . 1 1
C C22 0.8732(3) 0.36272(19) 0.12008(14) 0.0227(5) Uani d . 1 1
C C23 0.9768(3) 0.2910(2) 0.14045(15) 0.0256(5) Uani d . 1 1
C C19 0.9463(3) 0.1923(2) 0.09100(14) 0.0239(5) Uani d . 1 1
C C20 0.8205(3) 0.2007(2) 0.04434(14) 0.0255(5) Uani d . 1 1
C C21 0.7727(3) 0.3067(2) 0.06293(14) 0.0234(5) Uani d . 1 1
C C25 0.7491(4) 0.1177(3) -0.01532(15) 0.0357(7) Uani d . 1 1
H H25A 0.7881 0.1360 -0.0557 0.054 Uiso calc R 1 1
H H25B 0.6412 0.1167 -0.0202 0.054 Uiso calc R 1 1
H H25C 0.7724 0.0473 -0.0083 0.054 Uiso calc R 1 1
C C24 1.0441(4) 0.1043(2) 0.08814(18) 0.0352(7) Uani d . 1 1
H H24A 0.9867 0.0378 0.0641 0.053 Uiso calc R 1 1
H H24B 1.0788 0.0944 0.1334 0.053 Uiso calc R 1 1
H H24C 1.1297 0.1241 0.0651 0.053 Uiso calc R 1 1
C C28 1.1065(4) 0.3190(3) 0.19625(18) 0.0380(7) Uani d . 1 1
H H28A 1.1949 0.3500 0.1788 0.057 Uiso calc R 1 1
H H28B 1.1267 0.2544 0.2138 0.057 Uiso calc R 1 1
H H28C 1.0808 0.3705 0.2319 0.057 Uiso calc R 1 1
C C27 0.8724(4) 0.4769(2) 0.15301(16) 0.0316(6) Uani d . 1 1
H H27A 0.9419 0.5251 0.1339 0.047 Uiso calc R 1 1
H H27B 0.9025 0.4832 0.2009 0.047 Uiso calc R 1 1
H H27C 0.7722 0.4958 0.1454 0.047 Uiso calc R 1 1
C C26 0.6498(4) 0.3519(2) 0.02314(16) 0.0341(6) Uani d . 1 1
H H26A 0.5749 0.3708 0.0519 0.051 Uiso calc R 1 1
H H26B 0.6032 0.2981 -0.0145 0.051 Uiso calc R 1 1
H H26C 0.6932 0.4154 0.0067 0.051 Uiso calc R 1 1
B B1 0.3166(3) 0.7375(2) 0.33184(14) 0.0192(5) Uani d . 1 1
Cl Cl1 0.49270(7) 0.12986(5) 0.10753(3) 0.02555(12) Uani d . 1 1
Cl Cl2 0.82834(11) -0.34453(6) 0.00791(4) 0.04097(18) Uani d . 1 1
N N3 0.8735(2) 0.04187(16) 0.21931(11) 0.0206(4) Uani d . 1 1
H H3N 0.912(4) 0.033(2) 0.2572(18) 0.025(8) Uiso d . 1 1
N N2 0.7748(2) 0.11793(15) 0.22150(10) 0.0168(4) Uani d . 1 1
N N1 0.6440(2) 0.29113(15) 0.22428(11) 0.0186(4) Uani d . 1 1
Ir Ir1 0.747445(11) 0.217327(7) 0.145260(5) 0.01615(3) Uani d . 1 1

loop_
_atom_site_aniso_label
_atom_site_aniso_U_11
_atom_site_aniso_U_22
_atom_site_aniso_U_33
_atom_site_aniso_U_12
_atom_site_aniso_U_13
_atom_site_aniso_U_23
C29 0.0232(12) 0.0170(10) 0.0192(11) 0.0060(9) 0.0034(9) 0.0039(9)
C30 0.0266(13) 0.0256(12) 0.0213(12) 0.0063(10) 0.0005(10) 0.0023(10)
C31 0.0413(16) 0.0323(14) 0.0171(12) 0.0103(12) -0.0026(11) -0.0014(10)
C32 0.0482(18) 0.0359(14) 0.0183(12) 0.0205(13) 0.0107(12) 0.0059(11)
C33 0.0310(14) 0.0336(14) 0.0288(14) 0.0140(11) 0.0116(12) 0.0111(11)
C34 0.0241(12) 0.0220(11) 0.0241(12) 0.0055(9) 0.0041(10) 0.0040(10)
C41 0.0188(11) 0.0202(10) 0.0187(11) 0.0011(9) 0.0035(9) 0.0028(9)
C46 0.0271(13) 0.0225(11) 0.0233(12) 0.0063(10) 0.0008(10) -0.0003(10)
C45 0.0313(14) 0.0325(14) 0.0278(14) 0.0126(11) -0.0011(12) 0.0057(11)
C44 0.0298(14) 0.0351(14) 0.0205(12) 0.0027(11) -0.0013(11) 0.0059(11)
C43 0.0312(14) 0.0288(13) 0.0207(12) 0.0014(11) 0.0063(11) 0.0005(10)
C42 0.0231(12) 0.0232(11) 0.0208(12) 0.0035(9) 0.0065(10) 0.0033(9)
C47 0.0208(12) 0.0240(11) 0.0211(12) 0.0023(9) 0.0043(10) 0.0003(9)
C52 0.0274(15) 0.0381(16) 0.053(2) -0.0004(12) 0.0012(14) 0.0204(15)
C51 0.0419(19) 0.0440(18) 0.072(3) -0.0071(15) 0.0017(18) 0.0325(19)
C50 0.0298(16) 0.0382(16) 0.056(2) -0.0090(13) 0.0102(15) 0.0091(15)
C49 0.0197(13) 0.0391(15) 0.0388(17) -0.0009(11) 0.0035(12) -0.0006(13)
C48 0.0235(13) 0.0316(13) 0.0274(14) 0.0031(10) 0.0028(11) 0.0029(11)
C35 0.0168(11) 0.0197(10) 0.0202(11) 0.0031(8) -0.0006(9) 0.0008(9)
C40 0.0205(12) 0.0226(11) 0.0262(13) 0.0037(9) 0.0042(10) 0.0031(10)
C39 0.0255(13) 0.0274(12) 0.0277(13) 0.0010(10) 0.0022(11) 0.0097(11)
C38 0.0279(13) 0.0197(11) 0.0289(14) 0.0052(10) -0.0042(11) 0.0031(10)
C37 0.0248(13) 0.0246(12) 0.0238(12) 0.0099(10) -0.0021(10) -0.0021(10)
C36 0.0233(12) 0.0243(11) 0.0174(11) 0.0067(9) 0.0008(10) 0.0018(9)
C16 0.0366(15) 0.0171(11) 0.0228(12) -0.0013(10) 0.0105(11) -0.0007(9)
C15 0.0329(14) 0.0243(12) 0.0206(12) -0.0012(10) 0.0005(11) 0.0003(10)
C14 0.0254(13) 0.0204(11) 0.0245(13) 0.0018(9) 0.0005(10) 0.0023(9)
C13 0.0226(12) 0.0179(10) 0.0165(11) 0.0034(9) 0.0049(9) 0.0031(8)
C18 0.0238(12) 0.0215(11) 0.0232(12) 0.0056(9) 0.0028(10) 0.0033(9)
C17 0.0312(14) 0.0194(11) 0.0303(14) 0.0071(10) 0.0113(11) 0.0035(10)
C7 0.0193(11) 0.0239(11) 0.0174(11) 0.0072(9) 0.0035(9) 0.0051(9)
C12 0.0219(12) 0.0242(12) 0.0254(13) 0.0017(9) 0.0007(10) 0.0070(10)
C11 0.0236(13) 0.0308(13) 0.0325(14) 0.0064(10) 0.0088(11) 0.0176(11)
C10 0.0283(14) 0.0468(16) 0.0194(12) 0.0157(12) 0.0069(11) 0.0145(12)
C9 0.0313(14) 0.0397(15) 0.0161(12) 0.0117(12) 0.0009(11) 0.0007(11)
C8 0.0290(13) 0.0250(12) 0.0203(12) 0.0088(10) 0.0035(10) 0.0026(10)
C5 0.0197(11) 0.0158(10) 0.0177(11) 0.0020(8) 0.0007(9) 0.0024(8)
C4 0.0252(12) 0.0237(11) 0.0214(12) 0.0058(10) 0.0044(10) 0.0048(9)
C3 0.0250(13) 0.0247(12) 0.0289(14) 0.0081(10) 0.0069(11) 0.0005(10)
C2 0.0240(13) 0.0188(11) 0.0354(15) 0.0074(9) -0.0012(11) 0.0025(10)
C1 0.0285(13) 0.0196(11) 0.0255(13) 0.0072(10) 0.0010(11) 0.0052(10)
C6 0.0183(11) 0.0167(10) 0.0176(11) 0.0018(8) 0.0007(9) 0.0034(8)
C22 0.0199(12) 0.0202(11) 0.0272(13) -0.0014(9) 0.0018(10) 0.0056(10)
C23 0.0208(12) 0.0266(12) 0.0300(14) -0.0004(10) 0.0021(11) 0.0105(11)
C19 0.0249(13) 0.0247(12) 0.0238(12) 0.0016(10) 0.0097(10) 0.0065(10)
C20 0.0296(14) 0.0264(12) 0.0211(12) 0.0002(10) 0.0090(11) 0.0046(10)
C21 0.0219(12) 0.0241(11) 0.0242(13) -0.0018(9) 0.0008(10) 0.0095(10)
C25 0.0418(17) 0.0386(15) 0.0216(13) -0.0050(13) 0.0076(12) -0.0059(11)
C24 0.0314(15) 0.0312(14) 0.0488(19) 0.0087(12) 0.0196(14) 0.0114(13)
C28 0.0284(15) 0.0431(17) 0.0401(18) -0.0023(13) -0.0091(13) 0.0144(14)
C27 0.0345(15) 0.0212(12) 0.0368(16) -0.0015(11) 0.0012(13) 0.0036(11)
C26 0.0354(16) 0.0361(15) 0.0307(15) 0.0014(12) -0.0068(13) 0.0159(12)
B1 0.0178(12) 0.0194(12) 0.0203(13) 0.0044(9) 0.0028(10) 0.0013(10)
Cl1 0.0191(3) 0.0295(3) 0.0263(3) -0.0005(2) -0.0014(2) 0.0054(2)
Cl2 0.0640(5) 0.0239(3) 0.0319(4) 0.0004(3) 0.0143(4) -0.0073(3)
N3 0.0238(11) 0.0211(9) 0.0166(10) 0.0089(8) -0.0023(8) 0.0004(8)
N2 0.0175(9) 0.0165(9) 0.0163(9) 0.0038(7) 0.0015(8) 0.0019(7)
N1 0.0184(10) 0.0169(9) 0.0206(10) 0.0042(7) -0.0003(8) 0.0033(7)
Ir1 0.01740(5) 0.01629(4) 0.01465(4) 0.00196(3) 0.00082(3) 0.00322(3)

loop_
_atom_type_symbol
_atom_type_description
_atom_type_scat_dispersion_real
_atom_type_scat_dispersion_imag
_atom_type_scat_source
C C 0.0033 0.0016 'International Tables Vol C Tables 4.2.6.8 and 6.1.1.4'
H H 0.0000 0.0000 'International Tables Vol C Tables 4.2.6.8 and 6.1.1.4'
B B 0.0013 0.0007 'International Tables Vol C Tables 4.2.6.8 and 6.1.1.4'
Cl Cl 0.1484 0.1585 'International Tables Vol C Tables 4.2.6.8 and 6.1.1.4'
N N 0.0061 0.0033 'International Tables Vol C Tables 4.2.6.8 and 6.1.1.4'
Ir Ir -1.4442 7.9887 'International Tables Vol C Tables 4.2.6.8 and 6.1.1.4'

loop_
_geom_angle_atom_site_label_1
_geom_angle_atom_site_label_2
_geom_angle_atom_site_label_3
_geom_angle
C30 C29 C34 115.0(2)
C30 C29 B1 122.0(2)
C34 C29 B1 122.7(2)
C31 C30 C29 122.6(3)
C31 C30 H30 118.7
C29 C30 H30 118.7
C32 C31 C30 120.2(3)
C32 C31 H31 119.9
C30 C31 H31 119.9
C31 C32 C33 119.3(3)
C31 C32 H32 120.4
C33 C32 H32 120.4
C32 C33 C34 119.9(3)
C32 C33 H33 120.1
C34 C33 H33 120.1
C33 C34 C29 123.0(3)
C33 C34 H34 118.5
C29 C34 H34 118.5
C42 C41 C46 115.0(2)
C42 C41 B1 122.8(2)
C46 C41 B1 122.0(2)
C45 C46 C41 122.7(2)
C45 C46 H46 118.7
C41 C46 H46 118.7
C44 C45 C46 120.2(2)
C44 C45 H45 119.9
C46 C45 H45 119.9
C45 C44 C43 119.0(3)
C45 C44 H44 120.5
C43 C44 H44 120.5
C44 C43 C42 119.9(2)
C44 C43 H43 120.0
C42 C43 H43 120.0
C43 C42 C41 123.3(2)
C43 C42 H42 118.4
C41 C42 H42 118.4
C52 C47 C48 114.8(2)
C52 C47 B1 121.4(2)
C48 C47 B1 123.7(2)
C51 C52 C47 122.8(3)
C51 C52 H52 118.6
C47 C52 H52 118.6
C50 C51 C52 120.6(3)
C50 C51 H51 119.7
C52 C51 H51 119.7
C49 C50 C51 118.5(3)
C49 C50 H50 120.7
C51 C50 H50 120.7
C50 C49 C48 120.3(3)
C50 C49 H49 119.9
C48 C49 H49 119.9
C49 C48 C47 123.0(3)
C49 C48 H48 118.5
C47 C48 H48 118.5
C40 C35 C36 114.9(2)
C40 C35 B1 123.2(2)
C36 C35 B1 121.8(2)
C39 C40 C35 123.2(2)
C39 C40 H40 118.4
C35 C40 H40 118.4
C38 C39 C40 119.7(2)
C38 C39 H39 120.2
C40 C39 H39 120.2
C37 C38 C39 119.2(2)
C37 C38 H38 120.4
C39 C38 H38 120.4
C38 C37 C36 120.1(2)
C38 C37 H37 120.0
C36 C37 H37 120.0
C37 C36 C35 122.9(2)
C37 C36 H36 118.6
C35 C36 H36 118.6
C15 C16 C17 121.5(2)
C15 C16 Cl2 119.1(2)
C17 C16 Cl2 119.4(2)
C16 C15 C14 119.4(3)
C16 C15 H15 120.3
C14 C15 H15 120.3
C13 C14 C15 119.7(2)
C13 C14 H14 120.2
C15 C14 H14 120.2
C14 C13 C18 120.2(2)
C14 C13 N3 123.9(2)
C18 C13 N3 115.9(2)
C17 C18 C13 119.8(2)
C17 C18 H18 120.1
C13 C18 H18 120.1
C16 C17 C18 119.3(2)
C16 C17 H17 120.3
C18 C17 H17 120.3
C8 C7 C12 120.1(2)
C8 C7 C6 119.5(2)
C12 C7 C6 120.4(2)
C11 C12 C7 119.5(3)
C11 C12 H12 120.3
C7 C12 H12 120.3
C10 C11 C12 120.0(3)
C10 C11 H11 120.0
C12 C11 H11 120.0
C11 C10 C9 120.8(2)
C11 C10 H10 119.6
C9 C10 H10 119.6
C8 C9 C10 119.7(3)
C8 C9 H9 120.2
C10 C9 H9 120.2
C9 C8 C7 119.9(2)
C9 C8 H8 120.0
C7 C8 H8 120.0
N1 C5 C4 122.0(2)
N1 C5 C6 114.7(2)
C4 C5 C6 123.3(2)
C5 C4 C3 119.0(2)
C5 C4 H4 120.5
C3 C4 H4 120.5
C2 C3 C4 118.9(2)
C2 C3 H3 120.6
C4 C3 H3 120.6
C1 C2 C3 119.2(2)
C1 C2 H2 120.4
C3 C2 H2 120.4
N1 C1 C2 122.7(2)
N1 C1 H1 118.6
C2 C1 H1 118.6
N2 C6 C5 114.8(2)
N2 C6 C7 124.9(2)
C5 C6 C7 120.2(2)
C21 C22 C23 108.5(2)
C21 C22 C27 125.7(2)
C23 C22 C27 125.8(2)
C21 C22 Ir1 69.55(14)
C23 C22 Ir1 70.19(14)
C27 C22 Ir1 126.5(2)
C22 C23 C19 107.2(2)
C22 C23 C28 126.3(3)
C19 C23 C28 125.9(3)
C22 C23 Ir1 70.99(14)
C19 C23 Ir1 72.50(15)
C28 C23 Ir1 128.4(2)
C20 C19 C23 108.3(2)
C20 C19 C24 127.6(3)
C23 C19 C24 123.8(3)
C20 C19 Ir1 70.06(15)
C23 C19 Ir1 68.80(14)
C24 C19 Ir1 131.44(18)
C19 C20 C21 108.1(2)
C19 C20 C25 126.9(3)
C21 C20 C25 125.0(3)
C19 C20 Ir1 72.40(15)
C21 C20 Ir1 68.80(14)
C25 C20 Ir1 125.59(19)
C22 C21 C20 107.6(2)
C22 C21 C26 126.8(2)
C20 C21 C26 125.3(3)
C22 C21 Ir1 71.98(14)
C20 C21 Ir1 71.79(14)
C26 C21 Ir1 126.9(2)
C20 C25 H25A 109.5
C20 C25 H25B 109.5
H25A C25 H25B 109.5
C20 C25 H25C 109.5
H25A C25 H25C 109.5
H25B C25 H25C 109.5
C19 C24 H24A 109.5
C19 C24 H24B 109.5
H24A C24 H24B 109.5
C19 C24 H24C 109.5
H24A C24 H24C 109.5
H24B C24 H24C 109.5
C23 C28 H28A 109.5
C23 C28 H28B 109.5
H28A C28 H28B 109.5
C23 C28 H28C 109.5
H28A C28 H28C 109.5
H28B C28 H28C 109.5
C22 C27 H27A 109.5
C22 C27 H27B 109.5
H27A C27 H27B 109.5
C22 C27 H27C 109.5
H27A C27 H27C 109.5
H27B C27 H27C 109.5
C21 C26 H26A 109.5
C21 C26 H26B 109.5
H26A C26 H26B 109.5
C21 C26 H26C 109.5
H26A C26 H26C 109.5
H26B C26 H26C 109.5
C29 B1 C41 111.8(2)
C29 B1 C35 106.48(19)
C41 B1 C35 109.75(19)
C29 B1 C47 109.7(2)
C41 B1 C47 107.3(2)
C35 B1 C47 111.8(2)
N2 N3 C13 122.2(2)
N2 N3 H3N 114(2)
C13 N3 H3N 115(2)
C6 N2 N3 117.3(2)
C6 N2 Ir1 116.71(15)
N3 N2 Ir1 122.48(15)
C1 N1 C5 118.2(2)
C1 N1 Ir1 124.82(17)
C5 N1 Ir1 116.59(15)
N1 Ir1 N2 76.15(7)
N1 Ir1 C21 115.49(9)
N2 Ir1 C21 165.88(9)
N1 Ir1 C23 114.56(10)
N2 Ir1 C23 103.16(9)
C21 Ir1 C23 65.35(10)
N1 Ir1 C22 98.28(9)
N2 Ir1 C22 135.84(9)
C21 Ir1 C22 38.47(10)
C23 Ir1 C22 38.82(9)
N1 Ir1 C20 154.47(9)
N2 Ir1 C20 129.39(9)
C21 Ir1 C20 39.41(10)
C23 Ir1 C20 64.63(11)
C22 Ir1 C20 64.50(10)
N1 Ir1 C19 152.64(10)
N2 Ir1 C19 101.40(8)
C21 Ir1 C19 64.54(10)
C23 Ir1 C19 38.70(10)
C22 Ir1 C19 64.10(9)
C20 Ir1 C19 37.54(10)
N1 Ir1 Cl1 82.17(6)
N2 Ir1 Cl1 92.12(6)
C21 Ir1 Cl1 97.28(7)
C23 Ir1 Cl1 159.44(8)
C22 Ir1 Cl1 131.07(7)
C20 Ir1 Cl1 95.06(8)
C19 Ir1 Cl1 125.16(7)

loop_
_geom_bond_atom_site_label_1
_geom_bond_atom_site_label_2
_geom_bond_distance
C29 C30 1.408(4)
C29 C34 1.408(4)
C29 B1 1.642(4)
C30 C31 1.397(4)
C30 H30 0.9300
C31 C32 1.383(5)
C31 H31 0.9300
C32 C33 1.386(5)
C32 H32 0.9300
C33 C34 1.392(4)
C33 H33 0.9300
C34 H34 0.9300
C41 C42 1.399(3)
C41 C46 1.413(3)
C41 B1 1.650(4)
C46 C45 1.392(4)
C46 H46 0.9300
C45 C44 1.388(4)
C45 H45 0.9300
C44 C43 1.390(4)
C44 H44 0.9300
C43 C42 1.391(4)
C43 H43 0.9300
C42 H42 0.9300
C47 C52 1.399(4)
C47 C48 1.403(4)
C47 B1 1.655(4)
C52 C51 1.395(4)
C52 H52 0.9300
C51 C50 1.384(5)
C51 H51 0.9300
C50 C49 1.379(5)
C50 H50 0.9300
C49 C48 1.397(4)
C49 H49 0.9300
C48 H48 0.9300
C35 C40 1.405(4)
C35 C36 1.408(3)
C35 B1 1.655(3)
C40 C39 1.399(3)
C40 H40 0.9300
C39 C38 1.391(4)
C39 H39 0.9300
C38 C37 1.385(4)
C38 H38 0.9300
C37 C36 1.397(3)
C37 H37 0.9300
C36 H36 0.9300
C16 C15 1.382(4)
C16 C17 1.384(4)
C16 Cl2 1.753(3)
C15 C14 1.396(4)
C15 H15 0.9300
C14 C13 1.388(4)
C14 H14 0.9300
C13 C18 1.402(3)
C13 N3 1.407(3)
C18 C17 1.387(4)
C18 H18 0.9300
C17 H17 0.9300
C7 C8 1.395(4)
C7 C12 1.401(3)
C7 C6 1.477(3)
C12 C11 1.390(4)
C12 H12 0.9300
C11 C10 1.382(4)
C11 H11 0.9300
C10 C9 1.389(4)
C10 H10 0.9300
C9 C8 1.388(4)
C9 H9 0.9300
C8 H8 0.9300
C5 N1 1.365(3)
C5 C4 1.385(3)
C5 C6 1.462(3)
C4 C3 1.396(3)
C4 H4 0.9300
C3 C2 1.384(4)
C3 H3 0.9300
C2 C1 1.382(4)
C2 H2 0.9300
C1 N1 1.342(3)
C1 H1 0.9300
C6 N2 1.314(3)
C22 C21 1.422(4)
C22 C23 1.441(3)
C22 C27 1.492(4)
C22 Ir1 2.174(2)
C23 C19 1.451(4)
C23 C28 1.499(4)
C23 Ir1 2.163(3)
C19 C20 1.414(4)
C19 C24 1.492(4)
C19 Ir1 2.213(3)
C20 C21 1.459(4)
C20 C25 1.500(4)
C20 Ir1 2.182(3)
C21 C26 1.510(4)
C21 Ir1 2.142(2)
C25 H25A 0.9600
C25 H25B 0.9600
C25 H25C 0.9600
C24 H24A 0.9600
C24 H24B 0.9600
C24 H24C 0.9600
C28 H28A 0.9600
C28 H28B 0.9600
C28 H28C 0.9600
C27 H27A 0.9600
C27 H27B 0.9600
C27 H27C 0.9600
C26 H26A 0.9600
C26 H26B 0.9600
C26 H26C 0.9600
Cl1 Ir1 2.4024(6)
N3 N2 1.380(3)
N3 H3N 0.83(3)
N2 Ir1 2.1233(19)
N1 Ir1 2.081(2)

loop_
_geom_hbond_atom_site_label_D
_geom_hbond_atom_site_label_H
_geom_hbond_atom_site_label_A
_geom_hbond_site_symmetry_A
_geom_hbond_distance_DH
_geom_hbond_distance_HA
_geom_hbond_distance_DA
_geom_hbond_angle_DHA
C14 H14 Cl1 . 0.93 2.64 3.553(3) 168
C2 H2 Cg1 . 0.93 2.71 3.463(3) 139
C11 H11 Cg2 1_545 0.93 2.61 3.365(3) 139
C18 H18 Cg3 1_645 0.93 2.60 3.518(3) 169
C37 H37 Cg4 1_465 0.93 2.65 3.489(3) 150
C16 Cl2 Cg5 2_755 1.753(3) 3.5762(15) 4.359(3) 104.51(10)

loop_
_geom_torsion_atom_site_label_1
_geom_torsion_atom_site_label_2
_geom_torsion_atom_site_label_3
_geom_torsion_atom_site_label_4
_geom_torsion
C34 C29 C30 C31 0.0(4)
B1 C29 C30 C31 173.9(2)
C29 C30 C31 C32 -0.6(4)
C30 C31 C32 C33 0.6(4)
C31 C32 C33 C34 -0.1(4)
C32 C33 C34 C29 -0.5(4)
C30 C29 C34 C33 0.5(3)
B1 C29 C34 C33 -173.3(2)
C42 C41 C46 C45 0.0(4)
B1 C41 C46 C45 -174.6(3)
C41 C46 C45 C44 0.5(4)
C46 C45 C44 C43 -0.2(4)
C45 C44 C43 C42 -0.5(4)
C44 C43 C42 C41 1.0(4)
C46 C41 C42 C43 -0.8(4)
B1 C41 C42 C43 173.8(2)
C48 C47 C52 C51 -0.2(5)
B1 C47 C52 C51 -178.2(3)
C47 C52 C51 C50 -0.4(6)
C52 C51 C50 C49 0.3(6)
C51 C50 C49 C48 0.3(5)
C50 C49 C48 C47 -0.9(5)
C52 C47 C48 C49 0.8(4)
B1 C47 C48 C49 178.7(3)
C36 C35 C40 C39 2.6(4)
B1 C35 C40 C39 -173.3(2)
C35 C40 C39 C38 -0.1(4)
C40 C39 C38 C37 -2.1(4)
C39 C38 C37 C36 1.7(4)
C38 C37 C36 C35 1.0(4)
C40 C35 C36 C37 -3.1(4)
B1 C35 C36 C37 172.8(2)
C17 C16 C15 C14 -0.1(4)
Cl2 C16 C15 C14 179.1(2)
C16 C15 C14 C13 2.6(4)
C15 C14 C13 C18 -3.6(4)
C15 C14 C13 N3 173.9(2)
C14 C13 C18 C17 2.1(4)
N3 C13 C18 C17 -175.6(2)
C15 C16 C17 C18 -1.4(4)
Cl2 C16 C17 C18 179.4(2)
C13 C18 C17 C16 0.4(4)
C8 C7 C12 C11 0.8(4)
C6 C7 C12 C11 -178.1(2)
C7 C12 C11 C10 0.1(4)
C12 C11 C10 C9 -0.9(4)
C11 C10 C9 C8 0.8(4)
C10 C9 C8 C7 0.0(4)
C12 C7 C8 C9 -0.9(4)
C6 C7 C8 C9 178.0(2)
N1 C5 C4 C3 -1.4(4)
C6 C5 C4 C3 -177.9(2)
C5 C4 C3 C2 1.3(4)
C4 C3 C2 C1 0.2(4)
C3 C2 C1 N1 -1.8(4)
N1 C5 C6 N2 -9.9(3)
C4 C5 C6 N2 166.9(2)
N1 C5 C6 C7 168.8(2)
C4 C5 C6 C7 -14.4(4)
C8 C7 C6 N2 125.5(3)
C12 C7 C6 N2 -55.6(4)
C8 C7 C6 C5 -53.1(3)
C12 C7 C6 C5 125.8(3)
C21 C22 C23 C19 4.7(3)
C27 C22 C23 C19 -174.8(3)
Ir1 C22 C23 C19 63.91(17)
C21 C22 C23 C28 176.7(3)
C27 C22 C23 C28 -2.8(4)
Ir1 C22 C23 C28 -124.2(3)
C21 C22 C23 Ir1 -59.18(18)
C27 C22 C23 Ir1 121.3(3)
C22 C23 C19 C20 -3.8(3)
C28 C23 C19 C20 -175.8(3)
Ir1 C23 C19 C20 59.08(18)
C22 C23 C19 C24 170.6(2)
C28 C23 C19 C24 -1.4(4)
Ir1 C23 C19 C24 -126.5(2)
C22 C23 C19 Ir1 -62.91(17)
C28 C23 C19 Ir1 125.1(3)
C23 C19 C20 C21 1.5(3)
C24 C19 C20 C21 -172.7(2)
Ir1 C19 C20 C21 59.81(18)
C23 C19 C20 C25 -180.0(3)
C24 C19 C20 C25 5.8(4)
Ir1 C19 C20 C25 -121.7(3)
C23 C19 C20 Ir1 -58.30(18)
C24 C19 C20 Ir1 127.5(3)
C23 C22 C21 C20 -3.8(3)
C27 C22 C21 C20 175.7(3)
Ir1 C22 C21 C20 -63.39(17)
C23 C22 C21 C26 -177.4(3)
C27 C22 C21 C26 2.1(5)
Ir1 C22 C21 C26 123.0(3)
C23 C22 C21 Ir1 59.57(18)
C27 C22 C21 Ir1 -120.9(3)
C19 C20 C21 C22 1.4(3)
C25 C20 C21 C22 -177.1(3)
Ir1 C20 C21 C22 63.51(18)
C19 C20 C21 C26 175.1(3)
C25 C20 C21 C26 -3.4(4)
Ir1 C20 C21 C26 -122.8(3)
C19 C20 C21 Ir1 -62.10(18)
C25 C20 C21 Ir1 119.4(3)
C30 C29 B1 C41 150.7(2)
C34 C29 B1 C41 -35.9(3)
C30 C29 B1 C35 -89.4(3)
C34 C29 B1 C35 83.9(3)
C30 C29 B1 C47 31.8(3)
C34 C29 B1 C47 -154.8(2)
C42 C41 B1 C29 151.8(2)
C46 C41 B1 C29 -34.0(3)
C42 C41 B1 C35 33.9(3)
C46 C41 B1 C35 -151.9(2)
C42 C41 B1 C47 -87.8(3)
C46 C41 B1 C47 86.4(3)
C40 C35 B1 C29 -24.8(3)
C36 C35 B1 C29 159.6(2)
C40 C35 B1 C41 96.3(3)
C36 C35 B1 C41 -79.3(3)
C40 C35 B1 C47 -144.7(2)
C36 C35 B1 C47 39.7(3)
C52 C47 B1 C29 90.4(3)
C48 C47 B1 C29 -87.4(3)
C52 C47 B1 C41 -31.3(3)
C48 C47 B1 C41 151.0(2)
C52 C47 B1 C35 -151.7(3)
C48 C47 B1 C35 30.5(3)
C14 C13 N3 N2 3.3(4)
C18 C13 N3 N2 -179.1(2)
C5 C6 N2 N3 171.2(2)
C7 C6 N2 N3 -7.5(3)
C5 C6 N2 Ir1 11.8(3)
C7 C6 N2 Ir1 -166.92(19)
C13 N3 N2 C6 134.8(2)
C13 N3 N2 Ir1 -67.1(3)
C2 C1 N1 C5 1.7(4)
C2 C1 N1 Ir1 174.5(2)
C4 C5 N1 C1 -0.1(4)
C6 C5 N1 C1 176.7(2)
C4 C5 N1 Ir1 -173.49(19)
C6 C5 N1 Ir1 3.3(3)
C1 N1 Ir1 N2 -170.9(2)
C5 N1 Ir1 N2 1.97(17)
C1 N1 Ir1 C21 17.6(2)
C5 N1 Ir1 C21 -169.51(17)
C1 N1 Ir1 C23 90.7(2)
C5 N1 Ir1 C23 -96.38(19)
C1 N1 Ir1 C22 53.8(2)
C5 N1 Ir1 C22 -133.33(18)
C1 N1 Ir1 C20 8.6(3)
C5 N1 Ir1 C20 -178.5(2)
C1 N1 Ir1 C19 101.0(3)
C5 N1 Ir1 C19 -86.1(2)
C1 N1 Ir1 Cl1 -76.8(2)
C5 N1 Ir1 Cl1 96.12(17)
C6 N2 Ir1 N1 -7.72(17)
N3 N2 Ir1 N1 -166.01(19)
C6 N2 Ir1 C21 139.0(3)
N3 N2 Ir1 C21 -19.2(5)
C6 N2 Ir1 C23 104.74(19)
N3 N2 Ir1 C23 -53.55(19)
C6 N2 Ir1 C22 79.9(2)
N3 N2 Ir1 C22 -78.4(2)
C6 N2 Ir1 C20 172.56(17)
N3 N2 Ir1 C20 14.3(2)
C6 N2 Ir1 C19 144.34(18)
N3 N2 Ir1 C19 -13.94(19)
C6 N2 Ir1 Cl1 -89.12(17)
N3 N2 Ir1 Cl1 112.59(17)
C22 C21 Ir1 N1 69.91(17)
C20 C21 Ir1 N1 -173.88(14)
C26 C21 Ir1 N1 -53.0(3)
C22 C21 Ir1 N2 -74.0(4)
C20 C21 Ir1 N2 42.2(4)
C26 C21 Ir1 N2 163.1(3)
C22 C21 Ir1 C23 -36.82(15)
C20 C21 Ir1 C23 79.39(17)
C26 C21 Ir1 C23 -159.8(3)
C20 C21 Ir1 C22 116.2(2)
C26 C21 Ir1 C22 -122.9(3)
C22 C21 Ir1 C20 -116.2(2)
C26 C21 Ir1 C20 120.9(3)
C22 C21 Ir1 C19 -79.72(16)
C20 C21 Ir1 C19 36.49(16)
C26 C21 Ir1 C19 157.3(3)
C22 C21 Ir1 Cl1 154.68(14)
C20 C21 Ir1 Cl1 -89.11(15)
C26 C21 Ir1 Cl1 31.7(2)
C22 C23 Ir1 N1 -71.61(17)
C19 C23 Ir1 N1 172.47(13)
C28 C23 Ir1 N1 50.1(3)
C22 C23 Ir1 N2 -152.20(15)
C19 C23 Ir1 N2 91.88(15)
C28 C23 Ir1 N2 -30.5(3)
C22 C23 Ir1 C21 36.50(16)
C19 C23 Ir1 C21 -79.42(16)
C28 C23 Ir1 C21 158.2(3)
C19 C23 Ir1 C22 -115.9(2)
C28 C23 Ir1 C22 121.7(3)
C22 C23 Ir1 C20 80.18(17)
C19 C23 Ir1 C20 -35.74(15)
C28 C23 Ir1 C20 -158.1(3)
C22 C23 Ir1 C19 115.9(2)
C28 C23 Ir1 C19 -122.4(3)
C22 C23 Ir1 Cl1 70.8(3)
C19 C23 Ir1 Cl1 -45.1(3)
C28 C23 Ir1 Cl1 -167.52(18)
C21 C22 Ir1 N1 -121.06(15)
C23 C22 Ir1 N1 119.29(16)
C27 C22 Ir1 N1 -1.1(2)
C21 C22 Ir1 N2 160.33(14)
C23 C22 Ir1 N2 40.7(2)
C27 C22 Ir1 N2 -79.7(3)
C23 C22 Ir1 C21 -119.7(2)
C27 C22 Ir1 C21 119.9(3)
C21 C22 Ir1 C23 119.7(2)
C27 C22 Ir1 C23 -120.4(3)
C21 C22 Ir1 C20 39.13(16)
C23 C22 Ir1 C20 -80.53(17)
C27 C22 Ir1 C20 159.1(3)
C21 C22 Ir1 C19 80.97(17)
C23 C22 Ir1 C19 -38.69(16)
C27 C22 Ir1 C19 -159.1(3)
C21 C22 Ir1 Cl1 -34.25(18)
C23 C22 Ir1 Cl1 -153.90(13)
C27 C22 Ir1 Cl1 85.7(2)
C19 C20 Ir1 N1 131.1(2)
C21 C20 Ir1 N1 12.9(3)
C25 C20 Ir1 N1 -105.7(3)
C19 C20 Ir1 N2 -49.54(19)
C21 C20 Ir1 N2 -167.75(13)
C25 C20 Ir1 N2 73.7(3)
C19 C20 Ir1 C21 118.2(2)
C25 C20 Ir1 C21 -118.6(3)
C19 C20 Ir1 C23 36.83(15)
C21 C20 Ir1 C23 -81.38(16)
C25 C20 Ir1 C23 160.0(3)
C19 C20 Ir1 C22 80.01(16)
C21 C20 Ir1 C22 -38.20(15)
C25 C20 Ir1 C22 -156.8(3)
C21 C20 Ir1 C19 -118.2(2)
C25 C20 Ir1 C19 123.2(3)
C19 C20 Ir1 Cl1 -146.48(14)
C21 C20 Ir1 Cl1 95.32(14)
C25 C20 Ir1 Cl1 -23.3(3)
C20 C19 Ir1 N1 -135.02(19)
C23 C19 Ir1 N1 -15.0(3)
C24 C19 Ir1 N1 101.9(3)
C20 C19 Ir1 N2 143.14(14)
C23 C19 Ir1 N2 -96.88(15)
C24 C19 Ir1 N2 20.1(3)
C20 C19 Ir1 C21 -38.29(15)
C23 C19 Ir1 C21 81.69(16)
C24 C19 Ir1 C21 -161.3(3)
C20 C19 Ir1 C23 -120.0(2)
C24 C19 Ir1 C23 117.0(3)
C20 C19 Ir1 C22 -81.17(16)
C23 C19 Ir1 C22 38.81(15)
C24 C19 Ir1 C22 155.8(3)
C23 C19 Ir1 C20 120.0(2)
C24 C19 Ir1 C20 -123.0(3)
C20 C19 Ir1 Cl1 42.29(16)
C23 C19 Ir1 Cl1 162.27(12)
C24 C19 Ir1 Cl1 -80.8(3)
